data_7238484
loop_
_publ_author_name
'Fern\'andez de Luis, Roberto'
'Urtiaga, M. Karmele'
'Mesa, Jos\'e L.'
'Larrea, Edurne S.'
'Rojo, Te\'ofilo'
'Arriortua, Mar\'ia I.'

_publ_section_title
;
 Compositional space diagrams and crystallization sequences in M/Bpa/NaVO3
 (M = Ni, Co) systems. Physical properties of
 [{Ni(H2O)(Bpa)}(VO3)2]&#x00B7;2H2O and {Co(Bpa)}(VO3)2 3D hybrid
 vanadates
;
_journal_issue 20
_journal_name_full CrystEngComm
_journal_page_first 6921
_journal_paper_doi 10.1039/c2ce25426c
_journal_volume 14
_journal_year 2012
_chemical_compound_source 'synthesis as described'
_chemical_formula_moiety 'C12 H12 Co N2 O6 V2'
_chemical_formula_sum 'C12 H12 Co N2 O6 V2'
_chemical_formula_weight 441.05
_space_group_IT_number 2
_space_group_name_Hall '-P 1'
_space_group_name_H-M_alt 'P -1'
_symmetry_cell_setting triclinic
_symmetry_Int_Tables_number 2
_symmetry_space_group_name_Hall '-P 1'
_symmetry_space_group_name_H-M 'P -1'
_atom_sites_solution_hydrogens geom
_atom_sites_solution_primary direct
_atom_sites_solution_secondary difmap
_audit_conform_dict_location ftp://ftp.iucr.org/pub/cif_core.dic
_audit_conform_dict_name cif_core.dic
_audit_conform_dict_version 2.3
_audit_creation_date 2008-03-12T10:03:20-00:00
_audit_creation_method 'WinGX routine CIF_UPDATE'
_cell_angle_alpha 94.214(11)
_cell_angle_beta 93.028(11)
_cell_angle_gamma 106.597(18)
_cell_formula_units_Z 2
_cell_length_a 8.4026(12)
_cell_length_b 8.5005(11)
_cell_length_c 11.1893(16)
_cell_measurement_reflns_used 8555
_cell_measurement_temperature 153(2)
_cell_measurement_theta_max 33.69
_cell_measurement_theta_min 2.66
_cell_measurement_wavelength 0.71073
_cell_volume 761.6(2)
_computing_cell_refinement 'STOE X-AREA'
_computing_data_collection 'STOE X-AREA'
_computing_data_reduction 'STOE X-RED'
_computing_structure_refinement 'SHELXL-97 (Sheldrick, 1997)'
_computing_structure_solution 'SHELXS-86 (Sheldrick, 1986)'
_diffrn_ambient_temperature 153(2)
_diffrn_detector 'image plate (34 cm diameter)'
_diffrn_detector_area_resol_mean 6.67
_diffrn_detector_type STOE
_diffrn_measured_fraction_theta_full 0.971
_diffrn_measured_fraction_theta_max 0.956
_diffrn_measurement_details ' 222 frames, detector distance = 70 mm'
_diffrn_measurement_device '2-circle goniometer'
_diffrn_measurement_device_type 'STOE IPDS 2T'
_diffrn_measurement_method 'rotation method'
_diffrn_radiation_collimation '0.5 mm diameter, monocapillary'
_diffrn_radiation_monochromator graphite
_diffrn_radiation_polarisn_norm 0
_diffrn_radiation_type MoK\a
_diffrn_radiation_wavelength 0.71073
_diffrn_reflns_av_R_equivalents 0.0492
_diffrn_reflns_av_unetI/netI 0.0713
_diffrn_reflns_limit_h_max 12
_diffrn_reflns_limit_h_min -12
_diffrn_reflns_limit_k_max 12
_diffrn_reflns_limit_k_min -13
_diffrn_reflns_limit_l_max 17
_diffrn_reflns_limit_l_min -17
_diffrn_reflns_number 11512
_diffrn_reflns_theta_full 27.5
_diffrn_reflns_theta_max 33.34
_diffrn_reflns_theta_min 2.51
_diffrn_source 'sealed X-ray tube, 12 x 0.4 mm long-fine focus'
_diffrn_source_current 40
_diffrn_source_power 2.00
_diffrn_source_voltage 50
_exptl_absorpt_coefficient_mu 2.308
_exptl_absorpt_correction_T_max 0.8724
_exptl_absorpt_correction_T_min 0.6685
_exptl_absorpt_correction_type analytical
_exptl_absorpt_process_details
;
X-RED (Stoe & Cie, March 2001 Revision 1.22) and
X-SHAPE (Stoe & Cie, October 1999, Revision 1.06)
Analytical numeric absorption correction using a multifaceted crystal
model based on expressions derived by R.C. Clark & J.S. Reid.
(Clark, R. C. & Reid, J. S. (1995). Acta Cryst. A51, 887-897)
;
_exptl_crystal_colour Brown
_exptl_crystal_density_diffrn 1.923
_exptl_crystal_density_meas 1.92(1)
_exptl_crystal_density_method flotation'
_exptl_crystal_description Prism
_exptl_crystal_F_000 438
_exptl_crystal_size_max 0.24
_exptl_crystal_size_mid 0.18
_exptl_crystal_size_min 0.12
_refine_diff_density_max 0.667
_refine_diff_density_min -0.634
_refine_diff_density_rms 0.126
_refine_ls_extinction_method none
_refine_ls_goodness_of_fit_ref 0.851
_refine_ls_hydrogen_treatment constr
_refine_ls_matrix_type full
_refine_ls_number_parameters 208
_refine_ls_number_reflns 5642
_refine_ls_number_restraints 0
_refine_ls_restrained_S_all 0.851
_refine_ls_R_factor_all 0.0583
_refine_ls_R_factor_gt 0.0293
_refine_ls_shift/su_max 0.001
_refine_ls_shift/su_mean 0.000
_refine_ls_structure_factor_coef Fsqd
_refine_ls_weighting_details 'calc w=1/[\s^2^(Fo^2^)+(0.0107P)^2^+0.0000P] where P=(Fo^2^+2Fc^2^)/3'
_refine_ls_weighting_scheme calc
_refine_ls_wR_factor_gt 0.0545
_refine_ls_wR_factor_ref 0.0603
_reflns_number_gt 3887
_reflns_number_total 5642
_reflns_threshold_expression >2sigma(I)
_cod_data_source_file c2ce25426c.txt
_cod_data_source_block CoBpaV2O6_Ni(H2O)2bpe(V4O11)
_cod_depositor_comments
;
The following automatic conversions were performed:

data item '_symmetry_cell_setting' value 'Triclinic' was changed to
'triclinic' in accordance with the
/home/saulius/struct/COD-crude-data/automatic-downloads/DataCite-retrospective/RSC/depositions/lib/dictionaries/cif_core.dic
dictionary named 'cif_core.dic' version 2.4.2 last updated on
2011-04-26.

Automatic conversion script
Id: cif_fix_values 6909 2019-04-08 15:41:33Z antanas 
;
_cod_original_cell_volume 761.56(18)
_cod_database_code 7238484

loop_
_symmetry_equiv_pos_as_xyz
'x, y, z'
'-x, -y, -z'

loop_
_atom_site_label
_atom_site_type_symbol
_atom_site_fract_x
_atom_site_fract_y
_atom_site_fract_z
_atom_site_U_iso_or_equiv
_atom_site_adp_type
_atom_site_occupancy
_atom_site_symmetry_multiplicity
_atom_site_calc_flag
_atom_site_refinement_flags
Co1 Co 0.18638(3) 0.34456(3) 0.05805(2) 0.00949(6) Uani 1 1 d .
V1 V 0.26294(4) 0.74391(3) -0.01723(3) 0.00970(6) Uani 1 1 d .
V2 V 0.42318(4) 0.08848(3) 0.17973(2) 0.00894(6) Uani 1 1 d .
O1 O 0.29515(19) 0.56175(15) 0.00039(11) 0.0155(3) Uani 1 1 d .
O2 O 0.36418(19) 0.83021(17) -0.14286(12) 0.0173(3) Uani 1 1 d .
O3 O -0.05998(18) 0.28045(17) 0.04035(12) 0.0162(3) Uani 1 1 d .
O4 O 0.4206(2) 0.10024(18) 0.32451(11) 0.0191(3) Uani 1 1 d .
O5 O 0.3415(2) 0.87651(16) 0.11589(12) 0.0180(3) Uani 1 1 d .
O6 O 0.3089(2) 0.20262(17) 0.12520(12) 0.0181(3) Uani 1 1 d .
N1 N 0.1894(2) 0.22296(18) -0.11501(13) 0.0126(3) Uani 1 1 d .
N2 N 0.1819(2) 0.46475(18) 0.23306(13) 0.0131(3) Uani 1 1 d .
C1 C 0.2049(3) 0.0358(2) -0.33043(15) 0.0130(3) Uani 1 1 d .
C2 C 0.1760(3) 0.6500(2) 0.45198(15) 0.0136(3) Uani 1 1 d .
C3 C 0.2145(3) -0.0652(2) -0.44582(16) 0.0185(4) Uani 1 1 d .
H3A H 0.3288 -0.0275 -0.4722 0.022 Uiso 1 1 calc R
H3B H 0.1373 -0.0460 -0.5093 0.022 Uiso 1 1 calc R
C4 C 0.2817(3) 0.5507(2) 0.43995(16) 0.0186(4) Uani 1 1 d .
H4 H 0.3544 0.5447 0.5063 0.022 Uiso 1 1 calc R
C5 C 0.1702(3) 0.7495(2) 0.56848(15) 0.0169(4) Uani 1 1 d .
H5A H 0.2493 0.7297 0.6302 0.020 Uiso 1 1 calc R
H5B H 0.0570 0.7120 0.5968 0.020 Uiso 1 1 calc R
C6 C 0.3340(3) 0.1763(2) -0.28764(16) 0.0166(4) Uani 1 1 d .
H6 H 0.4300 0.2104 -0.3313 0.020 Uiso 1 1 calc R
C7 C 0.0719(3) 0.6515(2) 0.35107(16) 0.0170(4) Uani 1 1 d .
H7 H -0.0042 0.7153 0.3552 0.020 Uiso 1 1 calc R
C8 C 0.0672(3) -0.0071(2) -0.26216(15) 0.0143(3) Uani 1 1 d .
H8 H -0.0243 -0.1008 -0.2880 0.017 Uiso 1 1 calc R
C9 C 0.0792(3) 0.5600(2) 0.24461(16) 0.0154(4) Uani 1 1 d .
H9 H 0.0084 0.5648 0.1767 0.019 Uiso 1 1 calc R
C10 C 0.2810(3) 0.4601(2) 0.33071(16) 0.0181(4) Uani 1 1 d .
H10 H 0.3532 0.3924 0.3249 0.022 Uiso 1 1 calc R
C11 C 0.0645(3) 0.0882(2) -0.15595(15) 0.0141(3) Uani 1 1 d .
H11 H -0.0299 0.0565 -0.1104 0.017 Uiso 1 1 calc R
C12 C 0.3219(3) 0.2662(2) -0.18098(16) 0.0168(4) Uani 1 1 d .
H12 H 0.4107 0.3617 -0.1538 0.020 Uiso 1 1 calc R

loop_
_atom_site_aniso_label
_atom_site_aniso_U_11
_atom_site_aniso_U_22
_atom_site_aniso_U_33
_atom_site_aniso_U_23
_atom_site_aniso_U_13
_atom_site_aniso_U_12
Co1 0.00995(14) 0.00818(10) 0.01015(10) -0.00087(8) 0.00023(9) 0.00285(9)
V1 0.00875(16) 0.00718(11) 0.01207(12) -0.00033(9) 0.00163(11) 0.00072(10)
V2 0.01007(16) 0.00867(12) 0.00807(12) -0.00037(9) 0.00089(10) 0.00293(10)
O1 0.0202(8) 0.0086(5) 0.0177(6) 0.0010(4) 0.0051(5) 0.0037(5)
O2 0.0122(8) 0.0204(6) 0.0198(6) 0.0086(5) 0.0043(5) 0.0033(5)
O3 0.0100(8) 0.0204(6) 0.0163(6) -0.0037(5) 0.0022(5) 0.0024(5)
O4 0.0234(9) 0.0246(7) 0.0097(5) 0.0012(5) 0.0026(5) 0.0076(6)
O5 0.0201(8) 0.0111(5) 0.0205(6) -0.0043(5) -0.0041(5) 0.0033(5)
O6 0.0205(8) 0.0176(6) 0.0191(6) 0.0013(5) -0.0014(5) 0.0105(6)
N1 0.0136(9) 0.0109(6) 0.0128(6) -0.0012(5) 0.0001(6) 0.0033(6)
N2 0.0159(9) 0.0118(6) 0.0118(6) -0.0018(5) 0.0015(6) 0.0050(6)
C1 0.0187(11) 0.0108(7) 0.0102(7) -0.0008(6) 0.0019(7) 0.0057(7)
C2 0.0173(10) 0.0116(7) 0.0109(7) -0.0027(6) 0.0018(7) 0.0033(7)
C3 0.0288(13) 0.0131(8) 0.0121(8) -0.0041(6) 0.0052(7) 0.0042(7)
C4 0.0209(12) 0.0227(9) 0.0133(8) -0.0051(7) -0.0038(7) 0.0105(8)
C5 0.0260(12) 0.0133(7) 0.0106(7) -0.0029(6) 0.0034(7) 0.0051(7)
C6 0.0180(11) 0.0153(8) 0.0152(8) -0.0028(6) 0.0057(7) 0.0030(7)
C7 0.0256(12) 0.0154(8) 0.0130(7) -0.0025(6) 0.0003(7) 0.0118(8)
C8 0.0165(10) 0.0111(7) 0.0134(7) -0.0034(6) 0.0020(7) 0.0022(7)
C9 0.0213(11) 0.0147(8) 0.0114(7) -0.0020(6) -0.0012(7) 0.0080(7)
C10 0.0176(11) 0.0218(9) 0.0165(8) -0.0053(7) -0.0009(7) 0.0102(8)
C11 0.0162(10) 0.0123(7) 0.0129(7) -0.0017(6) 0.0036(7) 0.0031(7)
C12 0.0152(11) 0.0150(8) 0.0175(8) -0.0049(6) 0.0017(7) 0.0013(7)

loop_
_atom_type_symbol
_atom_type_description
_atom_type_scat_dispersion_real
_atom_type_scat_dispersion_imag
_atom_type_scat_source
H H 0.0000 0.0000 'International Tables Vol C Tables 4.2.6.8 and 6.1.1.4'
C C 0.0033 0.0016 'International Tables Vol C Tables 4.2.6.8 and 6.1.1.4'
N N 0.0061 0.0033 'International Tables Vol C Tables 4.2.6.8 and 6.1.1.4'
O O 0.0106 0.0060 'International Tables Vol C Tables 4.2.6.8 and 6.1.1.4'
V V 0.3005 0.5294 'International Tables Vol C Tables 4.2.6.8 and 6.1.1.4'
Co Co 0.3494 0.9721 'International Tables Vol C Tables 4.2.6.8 and 6.1.1.4'

loop_
_exptl_crystal_face_index_h
_exptl_crystal_face_index_k
_exptl_crystal_face_index_l
_exptl_crystal_face_perp_dist
-1 1 -1 0.0380
1 -1 1 0.0260
0 0 1 0.0540
0 1 1 0.1280
0 1 -1 0.0920
1 0 0 0.1250
0 -1 1 0.0500
0 0 -1 0.0850
-1 0 0 0.0700
0 -1 -1 0.1040

loop_
_geom_angle_atom_site_label_1
_geom_angle_atom_site_label_2
_geom_angle_atom_site_label_3
_geom_angle
_geom_angle_site_symmetry_1
_geom_angle_site_symmetry_3
O6 Co1 O3 122.25(7) . .
O6 Co1 O1 123.75(7) . .
O3 Co1 O1 113.99(6) . .
O6 Co1 N1 88.34(6) . .
O3 Co1 N1 90.24(6) . .
O1 Co1 N1 90.96(6) . .
O6 Co1 N2 91.37(6) . .
O3 Co1 N2 89.49(6) . .
O1 Co1 N2 89.61(6) . .
N1 Co1 N2 179.42(6) . .
O3 V1 O1 109.69(7) 2_565 .
O3 V1 O5 109.19(7) 2_565 .
O1 V1 O5 108.56(6) . .
O3 V1 O2 108.84(7) 2_565 .
O1 V1 O2 110.15(7) . .
O5 V1 O2 110.39(7) . .
O4 V2 O6 108.70(7) . .
O4 V2 O2 108.33(7) . 2_665
O6 V2 O2 109.41(7) . 2_665
O4 V2 O5 110.72(7) . 1_545
O6 V2 O5 110.21(7) . 1_545
O2 V2 O5 109.44(7) 2_665 1_545
V1 O1 Co1 141.10(9) . .
V1 O2 V2 136.07(9) . 2_665
V1 O3 Co1 170.78(9) 2_565 .
V1 O5 V2 145.60(9) . 1_565
V2 O6 Co1 176.75(10) . .
C11 N1 C12 117.68(15) . .
C11 N1 Co1 120.09(12) . .
C12 N1 Co1 121.87(12) . .
C9 N2 C10 117.27(15) . .
C9 N2 Co1 117.51(12) . .
C10 N2 Co1 125.10(12) . .
C8 C1 C6 117.00(15) . .
C8 C1 C3 121.66(17) . .
C6 C1 C3 121.34(17) . .
C7 C2 C4 116.71(15) . .
C7 C2 C5 120.81(17) . .
C4 C2 C5 122.47(17) . .
C1 C3 C5 112.65(15) . 1_544
C10 C4 C2 120.13(18) . .
C2 C5 C3 112.05(15) . 1_566
C12 C6 C1 120.04(18) . .
C9 C7 C2 120.13(17) . .
C11 C8 C1 119.73(17) . .
N2 C9 C7 123.04(17) . .
N2 C10 C4 122.70(17) . .
N1 C11 C8 122.98(18) . .
N1 C12 C6 122.57(18) . .

loop_
_geom_bond_atom_site_label_1
_geom_bond_atom_site_label_2
_geom_bond_distance
_geom_bond_site_symmetry_2
Co1 O6 1.9597(13) .
Co1 O3 1.9793(15) .
Co1 O1 1.9833(13) .
Co1 N1 2.1320(14) .
Co1 N2 2.1484(14) .
V1 O3 1.6619(15) 2_565
V1 O1 1.6699(12) .
V1 O5 1.7747(13) .
V1 O2 1.7775(14) .
V2 O4 1.6174(13) .
V2 O6 1.6714(14) .
V2 O2 1.8040(16) 2_665
V2 O5 1.8112(13) 1_545
O2 V2 1.8040(15) 2_665
O3 V1 1.6619(15) 2_565
O5 V2 1.8112(13) 1_565
N1 C11 1.345(2) .
N1 C12 1.346(3) .
N2 C9 1.347(2) .
N2 C10 1.348(2) .
C1 C8 1.396(3) .
C1 C6 1.397(3) .
C1 C3 1.516(2) .
C2 C7 1.395(3) .
C2 C4 1.394(3) .
C2 C5 1.512(2) .
C3 C5 1.534(2) 1_544
C4 C10 1.394(2) .
C5 C3 1.534(2) 1_566
C6 C12 1.393(2) .
C7 C9 1.388(2) .
C8 C11 1.393(2) .
